data_2231189
loop_
_publ_author_name
'Jin, Ling'
'Zhu, Hong-lin'

_publ_section_title
;
 Poly[\m~4~-glutarato-di-\m~3~-glutarato-bis(1,10-phenanthroline)diyttrium(III)]
;
_journal_coeditor_code KP2336
_journal_issue 8
_journal_name_full 'Acta Crystallographica Section E'
_journal_page_first m1088
_journal_paper_doi 10.1107/S1600536811027188
_journal_volume 67
_journal_year 2011
_chemical_formula_iupac '[Y2 (C5 H6 O4)3 (C12 H8 N2)2]'
_chemical_formula_moiety 'C39 H34 N4 O12 Y2'
_chemical_formula_sum 'C39 H34 N4 O12 Y2'
_chemical_formula_weight 928.52
_chemical_name_systematic
;
Poly[\m~4~-glutarato-di-\m~3~-glutarato-bis(1,10-phenanthroline)diyttrium(III)]
;
_space_group_IT_number 2
_symmetry_cell_setting triclinic
_symmetry_space_group_name_Hall '-P 1'
_symmetry_space_group_name_H-M 'P -1'
_atom_sites_solution_hydrogens geom
_atom_sites_solution_primary direct
_atom_sites_solution_secondary difmap
_audit_creation_method SHELXL-97
_cell_angle_alpha 83.83(3)
_cell_angle_beta 84.41(3)
_cell_angle_gamma 75.09(3)
_cell_formula_units_Z 2
_cell_length_a 8.7681(18)
_cell_length_b 13.418(3)
_cell_length_c 16.410(3)
_cell_measurement_reflns_used 17986
_cell_measurement_temperature 293(2)
_cell_measurement_theta_max 27.46
_cell_measurement_theta_min 3.07
_cell_volume 1849.9(7)
_computing_cell_refinement 'RAPID-AUTO (Rigaku, 1998)'
_computing_data_collection 'RAPID-AUTO (Rigaku, 1998)'
_computing_data_reduction 'CrystalStructure (Rigaku/MSC, 2004)'
_computing_molecular_graphics 'ORTEPII (Johnson, 1976)'
_computing_publication_material 'SHELXL97 (Sheldrick, 2008)'
_computing_structure_refinement 'SHELXL97 (Sheldrick, 2008)'
_computing_structure_solution 'SHELXS97 (Sheldrick, 2008)'
_diffrn_ambient_temperature 293(2)
_diffrn_detector_area_resol_mean 0
_diffrn_measured_fraction_theta_full 0.973
_diffrn_measured_fraction_theta_max 0.973
_diffrn_measurement_device_type 'Rigaku R-AXIS RAPID'
_diffrn_measurement_method \w
_diffrn_radiation_monochromator graphite
_diffrn_radiation_source 'fine-focus sealed tube'
_diffrn_radiation_type MoK\a
_diffrn_radiation_wavelength 0.71073
_diffrn_reflns_av_R_equivalents 0.0555
_diffrn_reflns_av_sigmaI/netI 0.0787
_diffrn_reflns_limit_h_max 11
_diffrn_reflns_limit_h_min -10
_diffrn_reflns_limit_k_max 17
_diffrn_reflns_limit_k_min -15
_diffrn_reflns_limit_l_max 21
_diffrn_reflns_limit_l_min -21
_diffrn_reflns_number 17986
_diffrn_reflns_theta_full 27.46
_diffrn_reflns_theta_max 27.46
_diffrn_reflns_theta_min 3.07
_diffrn_standards_decay_% 0
_diffrn_standards_interval_time 0
_diffrn_standards_number 0
_exptl_absorpt_coefficient_mu 3.193
_exptl_absorpt_correction_T_max 0.810
_exptl_absorpt_correction_T_min 0.790
_exptl_absorpt_correction_type multi-scan
_exptl_absorpt_process_details '(ABSCOR; Higashi, 1995)'
_exptl_crystal_colour colorless
_exptl_crystal_density_diffrn 1.667
_exptl_crystal_density_method 'not measured'
_exptl_crystal_description block
_exptl_crystal_F_000 940
_exptl_crystal_size_max 0.230
_exptl_crystal_size_mid 0.170
_exptl_crystal_size_min 0.080
_refine_diff_density_max 0.501
_refine_diff_density_min -0.430
_refine_ls_extinction_method none
_refine_ls_goodness_of_fit_ref 1.020
_refine_ls_hydrogen_treatment constr
_refine_ls_matrix_type full
_refine_ls_number_parameters 514
_refine_ls_number_reflns 8240
_refine_ls_number_restraints 0
_refine_ls_restrained_S_all 1.020
_refine_ls_R_factor_all 0.0849
_refine_ls_R_factor_gt 0.0447
_refine_ls_shift/su_max 0.001
_refine_ls_shift/su_mean 0.000
_refine_ls_structure_factor_coef Fsqd
_refine_ls_weighting_details 'calc w=1/[\s^2^(Fo^2^)+(0.0145P)^2^+1.8882P] where P=(Fo^2^+2Fc^2^)/3'
_refine_ls_weighting_scheme calc
_refine_ls_wR_factor_gt 0.0667
_refine_ls_wR_factor_ref 0.0763
_reflns_number_gt 5620
_reflns_number_total 8240
_reflns_threshold_expression I>2sigma(I)
_cod_data_source_file kp2336.cif
_cod_data_source_block I
_cod_original_cell_volume 1849.9(6)
_cod_database_code 2231189
_cod_database_fobs_code 2231189

loop_
_symmetry_equiv_pos_as_xyz
'x, y, z'
'-x, -y, -z'

loop_
_atom_site_type_symbol
_atom_site_label
_atom_site_fract_x
_atom_site_fract_y
_atom_site_fract_z
_atom_site_U_iso_or_equiv
_atom_site_adp_type
_atom_site_calc_flag
_atom_site_refinement_flags
_atom_site_occupancy
_atom_site_symmetry_multiplicity
Y Y1 0.86495(3) 0.13918(2) 0.47569(2) 0.02109(9) Uani d . 1 1
Y Y2 1.08369(4) 0.36263(3) 0.95322(2) 0.02321(9) Uani d . 1 1
O O1 0.2367(3) -0.05407(18) 0.40997(15) 0.0315(6) Uani d . 1 1
O O2 0.0995(2) 0.11228(18) 0.39369(15) 0.0289(6) Uani d . 1 1
C C1 0.2239(4) 0.0409(3) 0.3887(2) 0.0235(8) Uani d . 1 1
C C2 0.3754(4) 0.0700(3) 0.3574(2) 0.0288(8) Uani d . 1 1
H H2A 0.4246 0.0274 0.3132 0.035 Uiso calc R 1 1
H H2B 0.4465 0.0527 0.4014 0.035 Uiso calc R 1 1
C C3 0.3610(4) 0.1817(3) 0.3264(2) 0.0301(9) Uani d . 1 1
H H3A 0.3145 0.2255 0.3703 0.036 Uiso calc R 1 1
H H3B 0.2910 0.2002 0.2819 0.036 Uiso calc R 1 1
C C4 0.5215(4) 0.2014(3) 0.2958(2) 0.0352(9) Uani d . 1 1
H H4A 0.5637 0.1603 0.2498 0.042 Uiso calc R 1 1
H H4B 0.5054 0.2736 0.2754 0.042 Uiso calc R 1 1
C C5 0.6438(4) 0.1773(3) 0.3585(2) 0.0289(8) Uani d . 1 1
O O3 0.6014(3) 0.1760(2) 0.43423(16) 0.0344(6) Uani d . 1 1
O O4 0.7872(3) 0.1615(2) 0.33384(16) 0.0381(7) Uani d . 1 1
C C6 0.9464(5) 0.3403(3) 0.3483(3) 0.0496(12) Uani d . 1 1
H H6A 0.9873 0.2855 0.3158 0.059 Uiso calc R 1 1
C C7 0.9710(5) 0.4368(4) 0.3198(3) 0.0716(18) Uani d . 1 1
H H7A 1.0257 0.4459 0.2692 0.086 Uiso calc R 1 1
C C8 0.9139(5) 0.5172(4) 0.3667(4) 0.0727(18) Uani d . 1 1
H H8A 0.9322 0.5816 0.3492 0.087 Uiso calc R 1 1
C C9 0.8272(5) 0.5034(3) 0.4419(3) 0.0506(12) Uani d . 1 1
C C10 0.7514(6) 0.5851(3) 0.4922(4) 0.0662(15) Uani d . 1 1
H H10A 0.7674 0.6508 0.4780 0.079 Uiso calc R 1 1
C C11 0.6573(6) 0.5693(3) 0.5594(3) 0.0636(15) Uani d . 1 1
H H11A 0.6075 0.6245 0.5901 0.076 Uiso calc R 1 1
C C12 0.6328(5) 0.4693(3) 0.5841(3) 0.0435(10) Uani d . 1 1
C C13 0.5314(5) 0.4493(3) 0.6519(3) 0.0529(12) Uani d . 1 1
H H13A 0.4770 0.5028 0.6833 0.063 Uiso calc R 1 1
C C14 0.5121(5) 0.3519(3) 0.6718(3) 0.0510(12) Uani d . 1 1
H H14A 0.4435 0.3385 0.7160 0.061 Uiso calc R 1 1
C C15 0.5979(4) 0.2725(3) 0.6243(2) 0.0381(10) Uani d . 1 1
H H15A 0.5863 0.2058 0.6391 0.046 Uiso calc R 1 1
C C16 0.7104(4) 0.3848(3) 0.5381(2) 0.0303(9) Uani d . 1 1
C C17 0.8068(4) 0.4031(3) 0.4656(3) 0.0352(9) Uani d . 1 1
N N1 0.6947(3) 0.2871(2) 0.55945(19) 0.0301(7) Uani d . 1 1
N N2 0.8689(3) 0.3220(2) 0.41867(19) 0.0334(8) Uani d . 1 1
O O5 1.0269(3) 0.19778(18) 0.56407(17) 0.0349(6) Uani d . 1 1
O O6 1.0951(3) 0.03082(18) 0.55413(15) 0.0283(6) Uani d . 1 1
C C18 1.1170(4) 0.1111(3) 0.5808(2) 0.0253(8) Uani d . 1 1
C C19 1.2573(4) 0.0989(3) 0.6293(2) 0.0327(9) Uani d . 1 1
H H19A 1.3475 0.1038 0.5913 0.039 Uiso calc R 1 1
H H19B 1.2809 0.0300 0.6575 0.039 Uiso calc R 1 1
C C20 1.2400(4) 0.1761(3) 0.6919(2) 0.0302(8) Uani d . 1 1
H H20A 1.2121 0.2453 0.6645 0.036 Uiso calc R 1 1
H H20B 1.3413 0.1667 0.7146 0.036 Uiso calc R 1 1
C C21 1.1166(4) 0.1671(3) 0.7617(2) 0.0391(10) Uani d . 1 1
H H21A 1.0130 0.1869 0.7400 0.047 Uiso calc R 1 1
H H21B 1.1351 0.0953 0.7836 0.047 Uiso calc R 1 1
C C22 1.1154(4) 0.2328(3) 0.8310(2) 0.0303(8) Uani d . 1 1
O O7 1.0446(3) 0.2144(2) 0.89935(16) 0.0391(7) Uani d . 1 1
O O8 1.1848(3) 0.30470(19) 0.81974(16) 0.0350(6) Uani d . 1 1
N N3 1.1495(3) 0.2053(2) 1.06709(19) 0.0322(7) Uani d . 1 1
N N4 1.3751(3) 0.2628(2) 0.96125(19) 0.0309(7) Uani d . 1 1
C C23 1.4860(4) 0.2898(3) 0.9096(3) 0.0397(10) Uani d . 1 1
H H23A 1.4543 0.3431 0.8689 0.048 Uiso calc R 1 1
C C24 1.6475(4) 0.2434(3) 0.9121(3) 0.0484(12) Uani d . 1 1
H H24A 1.7211 0.2678 0.8762 0.058 Uiso calc R 1 1
C C25 1.6946(4) 0.1624(3) 0.9681(3) 0.0482(12) Uani d . 1 1
H H25A 1.8018 0.1304 0.9706 0.058 Uiso calc R 1 1
C C26 1.5831(4) 0.1261(3) 1.0222(3) 0.0399(10) Uani d . 1 1
C C27 1.6204(5) 0.0371(3) 1.0784(3) 0.0488(12) Uani d . 1 1
H H27A 1.7254 -0.0002 1.0809 0.059 Uiso calc R 1 1
C C28 1.5091(5) 0.0050(3) 1.1281(3) 0.0505(12) Uani d . 1 1
H H28A 1.5382 -0.0539 1.1641 0.061 Uiso calc R 1 1
C C29 1.3447(5) 0.0601(3) 1.1268(3) 0.0393(10) Uani d . 1 1
C C30 1.2247(5) 0.0300(3) 1.1789(3) 0.0477(11) Uani d . 1 1
H H30A 1.2485 -0.0291 1.2152 0.057 Uiso calc R 1 1
C C31 1.0733(5) 0.0883(3) 1.1757(3) 0.0517(12) Uani d . 1 1
H H31A 0.9926 0.0709 1.2109 0.062 Uiso calc R 1 1
C C32 1.0410(5) 0.1744(3) 1.1188(3) 0.0453(11) Uani d . 1 1
H H32A 0.9366 0.2129 1.1169 0.054 Uiso calc R 1 1
C C33 1.3023(4) 0.1483(3) 1.0723(2) 0.0310(9) Uani d . 1 1
C C34 1.4212(4) 0.1816(3) 1.0173(2) 0.0316(9) Uani d . 1 1
O O9 0.8805(3) 0.4364(2) 0.86084(17) 0.0397(7) Uani d . 1 1
O O10 0.8741(3) 0.5612(2) 0.93698(16) 0.0369(6) Uani d . 1 1
C C35 0.8169(4) 0.5247(3) 0.8827(2) 0.0267(8) Uani d . 1 1
C C36 0.6670(4) 0.5873(3) 0.8467(2) 0.0294(8) Uani d . 1 1
H H36A 0.6680 0.5733 0.7899 0.035 Uiso calc R 1 1
H H36B 0.6593 0.6605 0.8482 0.035 Uiso calc R 1 1
C C37 0.5252(4) 0.5590(3) 0.8961(2) 0.0366(10) Uani d . 1 1
H H37A 0.5392 0.4847 0.8975 0.044 Uiso calc R 1 1
H H37B 0.5243 0.5758 0.9522 0.044 Uiso calc R 1 1
C C38 0.3649(4) 0.6125(3) 0.8636(2) 0.0299(9) Uani d . 1 1
H H38A 0.3441 0.6865 0.8675 0.036 Uiso calc R 1 1
H H38B 0.3668 0.6009 0.8062 0.036 Uiso calc R 1 1
C C39 0.2333(4) 0.5717(3) 0.9121(2) 0.0254(8) Uani d . 1 1
O O11 0.2193(3) 0.48505(19) 0.89713(16) 0.0320(6) Uani d . 1 1
O O12 0.1485(3) 0.62867(18) 0.96418(15) 0.0301(6) Uani d . 1 1

loop_
_atom_site_aniso_label
_atom_site_aniso_U_11
_atom_site_aniso_U_22
_atom_site_aniso_U_33
_atom_site_aniso_U_12
_atom_site_aniso_U_13
_atom_site_aniso_U_23
Y1 0.01882(17) 0.01929(18) 0.0244(2) -0.00400(12) -0.00107(13) -0.00074(15)
Y2 0.01906(17) 0.0280(2) 0.0232(2) -0.00726(13) 0.00089(14) -0.00379(16)
O1 0.0322(13) 0.0228(14) 0.0346(16) -0.0032(10) 0.0066(11) 0.0014(11)
O2 0.0202(12) 0.0280(14) 0.0339(15) -0.0022(10) 0.0023(10) 0.0042(11)
C1 0.0223(17) 0.025(2) 0.022(2) -0.0055(13) -0.0008(14) -0.0014(15)
C2 0.0203(17) 0.031(2) 0.033(2) -0.0043(14) -0.0017(15) -0.0011(17)
C3 0.0236(18) 0.030(2) 0.039(2) -0.0097(14) -0.0111(15) 0.0052(17)
C4 0.032(2) 0.043(2) 0.034(2) -0.0173(16) -0.0100(16) 0.0111(19)
C5 0.029(2) 0.022(2) 0.034(2) -0.0070(14) -0.0031(16) 0.0049(16)
O3 0.0246(13) 0.0450(17) 0.0326(16) -0.0065(11) -0.0026(11) -0.0040(13)
O4 0.0224(13) 0.0559(18) 0.0341(16) -0.0092(11) -0.0009(11) 0.0019(13)
C6 0.046(2) 0.040(3) 0.051(3) -0.0022(19) 0.013(2) 0.014(2)
C7 0.063(3) 0.047(3) 0.080(4) 0.004(2) 0.030(3) 0.028(3)
C8 0.062(3) 0.037(3) 0.106(5) -0.010(2) 0.019(3) 0.026(3)
C9 0.046(2) 0.024(2) 0.077(4) -0.0073(18) -0.001(2) 0.008(2)
C10 0.077(3) 0.022(3) 0.099(5) -0.015(2) -0.001(3) -0.002(3)
C11 0.076(3) 0.028(3) 0.087(4) -0.008(2) 0.001(3) -0.019(3)
C12 0.044(2) 0.032(2) 0.055(3) -0.0070(17) -0.001(2) -0.013(2)
C13 0.057(3) 0.047(3) 0.053(3) -0.001(2) 0.003(2) -0.026(2)
C14 0.061(3) 0.053(3) 0.039(3) -0.015(2) 0.014(2) -0.018(2)
C15 0.038(2) 0.035(2) 0.039(3) -0.0058(17) 0.0079(18) -0.0083(19)
C16 0.0248(18) 0.023(2) 0.041(2) -0.0009(14) -0.0078(16) -0.0046(17)
C17 0.0265(19) 0.026(2) 0.050(3) -0.0027(15) -0.0052(17) 0.0024(19)
N1 0.0261(16) 0.0282(17) 0.0347(19) -0.0050(12) -0.0029(13) -0.0002(14)
N2 0.0312(17) 0.0286(18) 0.036(2) -0.0036(13) 0.0020(14) 0.0059(15)
O5 0.0334(14) 0.0221(14) 0.0481(18) 0.0020(10) -0.0158(12) -0.0086(12)
O6 0.0308(13) 0.0267(14) 0.0294(15) -0.0083(10) -0.0074(10) -0.0034(12)
C18 0.0214(17) 0.030(2) 0.025(2) -0.0053(14) 0.0003(14) -0.0077(16)
C19 0.0267(19) 0.032(2) 0.038(2) 0.0019(14) -0.0105(16) -0.0133(18)
C20 0.0301(19) 0.028(2) 0.035(2) -0.0071(14) -0.0072(16) -0.0081(17)
C21 0.043(2) 0.044(3) 0.036(2) -0.0173(18) -0.0023(18) -0.010(2)
C22 0.0267(19) 0.031(2) 0.033(2) -0.0054(15) -0.0039(16) -0.0077(17)
O7 0.0433(15) 0.0429(17) 0.0338(17) -0.0169(12) 0.0061(12) -0.0077(13)
O8 0.0347(14) 0.0405(16) 0.0349(16) -0.0179(11) 0.0054(11) -0.0118(13)
N3 0.0293(16) 0.0290(18) 0.037(2) -0.0052(12) -0.0002(14) -0.0040(15)
N4 0.0271(16) 0.0334(18) 0.0319(19) -0.0078(12) 0.0002(13) -0.0030(15)
C23 0.033(2) 0.040(2) 0.046(3) -0.0083(17) 0.0017(18) -0.007(2)
C24 0.032(2) 0.049(3) 0.064(3) -0.0100(18) 0.009(2) -0.015(2)
C25 0.026(2) 0.054(3) 0.063(3) -0.0017(18) 0.000(2) -0.018(2)
C26 0.032(2) 0.043(3) 0.043(3) 0.0027(17) -0.0106(18) -0.018(2)
C27 0.037(2) 0.051(3) 0.048(3) 0.0100(19) -0.016(2) -0.003(2)
C28 0.059(3) 0.039(3) 0.044(3) 0.010(2) -0.019(2) 0.002(2)
C29 0.048(2) 0.036(2) 0.033(2) -0.0033(18) -0.0126(19) -0.0070(19)
C30 0.069(3) 0.033(2) 0.037(3) -0.008(2) -0.011(2) 0.004(2)
C31 0.057(3) 0.046(3) 0.050(3) -0.017(2) 0.004(2) 0.007(2)
C32 0.038(2) 0.040(3) 0.052(3) -0.0071(18) 0.006(2) 0.006(2)
C33 0.035(2) 0.029(2) 0.029(2) -0.0054(15) -0.0077(16) -0.0068(17)
C34 0.0282(19) 0.035(2) 0.030(2) -0.0003(15) -0.0102(16) -0.0093(18)
O9 0.0385(15) 0.0385(17) 0.0366(17) 0.0027(12) -0.0061(12) -0.0058(13)
O10 0.0367(14) 0.0544(18) 0.0282(15) -0.0261(12) -0.0073(11) -0.0009(13)
C35 0.0163(17) 0.043(2) 0.0202(19) -0.0097(15) 0.0013(14) 0.0051(17)
C36 0.0257(18) 0.036(2) 0.028(2) -0.0121(15) -0.0047(15) 0.0035(17)
C37 0.0272(19) 0.046(2) 0.037(2) -0.0164(16) -0.0046(16) 0.0134(19)
C38 0.0220(18) 0.034(2) 0.031(2) -0.0068(14) 0.0035(15) 0.0038(17)
C39 0.0189(17) 0.029(2) 0.027(2) -0.0054(14) -0.0026(14) 0.0005(16)
O11 0.0277(13) 0.0332(15) 0.0356(16) -0.0109(10) 0.0061(11) -0.0043(12)
O12 0.0242(13) 0.0307(14) 0.0343(16) -0.0075(10) 0.0037(11) -0.0016(12)

loop_
_atom_type_symbol
_atom_type_description
_atom_type_scat_dispersion_real
_atom_type_scat_dispersion_imag
_atom_type_scat_source
C C 0.0033 0.0016 'International Tables Vol C Tables 4.2.6.8 and 6.1.1.4'
H H 0.0000 0.0000 'International Tables Vol C Tables 4.2.6.8 and 6.1.1.4'
N N 0.0061 0.0033 'International Tables Vol C Tables 4.2.6.8 and 6.1.1.4'
O O 0.0106 0.0060 'International Tables Vol C Tables 4.2.6.8 and 6.1.1.4'
Y Y -2.7962 3.5667 'International Tables Vol C Tables 4.2.6.8 and 6.1.1.4'

loop_
_geom_angle_atom_site_label_1
_geom_angle_atom_site_label_2
_geom_angle_atom_site_label_3
_geom_angle_site_symmetry_1
_geom_angle_site_symmetry_3
_geom_angle
O2 Y1 O1 1_655 2_656 136.47(8)
O2 Y1 O6 1_655 2_756 77.41(9)
O1 Y1 O6 2_656 2_756 73.73(9)
O2 Y1 O3 1_655 . 128.25(9)
O1 Y1 O3 2_656 . 83.72(9)
O6 Y1 O3 2_756 . 89.75(9)
O2 Y1 O5 1_655 . 80.79(9)
O1 Y1 O5 2_656 . 89.26(9)
O6 Y1 O5 2_756 . 124.28(8)
O3 Y1 O5 . . 141.65(9)
O2 Y1 O4 1_655 . 74.53(8)
O1 Y1 O4 2_656 . 128.63(9)
O6 Y1 O4 2_756 . 78.31(9)
O3 Y1 O4 . . 53.73(8)
O5 Y1 O4 . . 141.72(9)
O2 Y1 O6 1_655 . 68.63(8)
O1 Y1 O6 2_656 . 71.91(8)
O6 Y1 O6 2_756 . 72.29(10)
O3 Y1 O6 . . 152.82(8)
O5 Y1 O6 . . 52.02(8)
O4 Y1 O6 . . 136.72(8)
O2 Y1 N2 1_655 . 77.91(9)
O1 Y1 N2 2_656 . 139.47(9)
O6 Y1 N2 2_756 . 145.78(10)
O3 Y1 N2 . . 87.22(10)
O5 Y1 N2 . . 74.03(10)
O4 Y1 N2 . . 72.51(10)
O6 Y1 N2 . . 119.13(9)
O2 Y1 N1 1_655 . 136.02(9)
O1 Y1 N1 2_656 . 75.86(9)
O6 Y1 N1 2_756 . 146.27(8)
O3 Y1 N1 . . 72.67(9)
O5 Y1 N1 . . 69.05(9)
O4 Y1 N1 . . 110.76(9)
O6 Y1 N1 . . 111.37(9)
N2 Y1 N1 . . 63.74(10)
O2 Y1 C5 1_655 . 101.34(10)
O1 Y1 C5 2_656 . 106.81(10)
O6 Y1 C5 2_756 . 83.31(10)
O3 Y1 C5 . . 26.92(9)
O5 Y1 C5 . . 151.60(9)
O4 Y1 C5 . . 26.82(9)
O6 Y1 C5 . . 155.01(9)
N2 Y1 C5 . . 78.72(11)
N1 Y1 C5 . . 91.86(10)
O2 Y1 C18 1_655 . 72.41(9)
O1 Y1 C18 2_656 . 80.43(9)
O6 Y1 C18 2_756 . 98.61(10)
O3 Y1 C18 . . 159.19(9)
O5 Y1 C18 . . 25.67(8)
O4 Y1 C18 . . 146.64(8)
O6 Y1 C18 . . 26.36(8)
N2 Y1 C18 . . 96.11(11)
N1 Y1 C18 . . 90.35(10)
C5 Y1 C18 . . 172.75(10)
O2 Y1 Y1 1_655 2_756 68.62(6)
O1 Y1 Y1 2_656 2_756 68.51(6)
O6 Y1 Y1 2_756 2_756 38.06(6)
O3 Y1 Y1 . 2_756 124.96(7)
O5 Y1 Y1 . 2_756 86.24(6)
O4 Y1 Y1 . 2_756 110.58(7)
O6 Y1 Y1 . 2_756 34.23(6)
N2 Y1 Y1 . 2_756 143.45(6)
N1 Y1 Y1 . 2_756 136.64(7)
C5 Y1 Y1 . 2_756 121.18(8)
C18 Y1 Y1 . 2_756 60.56(8)
O10 Y2 O12 2_767 2_667 77.40(9)
O10 Y2 O11 2_767 1_655 75.51(9)
O12 Y2 O11 2_667 1_655 133.77(9)
O10 Y2 O7 2_767 . 148.71(9)
O12 Y2 O7 2_667 . 88.66(9)
O11 Y2 O7 1_655 . 131.21(9)
O10 Y2 O9 2_767 . 124.70(9)
O12 Y2 O9 2_667 . 76.41(9)
O11 Y2 O9 1_655 . 89.28(9)
O7 Y2 O9 . . 77.41(10)
O10 Y2 O8 2_767 . 146.55(8)
O12 Y2 O8 2_667 . 135.99(9)
O11 Y2 O8 1_655 . 76.75(9)
O7 Y2 O8 . . 54.46(8)
O9 Y2 O8 . . 72.94(9)
O10 Y2 N4 2_767 . 84.42(10)
O12 Y2 N4 2_667 . 135.98(9)
O11 Y2 N4 1_655 . 77.18(9)
O7 Y2 N4 . . 86.64(10)
O9 Y2 N4 . . 143.92(10)
O8 Y2 N4 . . 71.46(10)
O10 Y2 N3 2_767 . 77.12(10)
O12 Y2 N3 2_667 . 74.34(9)
O11 Y2 N3 1_655 . 132.89(9)
O7 Y2 N3 . . 72.15(10)
O9 Y2 N3 . . 137.77(10)
O8 Y2 N3 . . 109.74(9)
N4 Y2 N3 . . 62.57(9)
O10 Y2 C22 2_767 . 163.37(10)
O12 Y2 C22 2_667 . 112.29(10)
O11 Y2 C22 1_655 . 103.94(10)
O7 Y2 C22 . . 27.30(9)
O9 Y2 C22 . . 71.66(10)
O8 Y2 C22 . . 27.24(9)
N4 Y2 C22 . . 79.32(10)
N3 Y2 C22 . . 92.18(11)
O10 Y2 O10 2_767 . 76.57(10)
O12 Y2 O10 2_667 . 68.15(8)
O11 Y2 O10 1_655 . 69.54(8)
O7 Y2 O10 . . 124.08(8)
O9 Y2 O10 . . 48.56(9)
O8 Y2 O10 . . 110.43(9)
N4 Y2 O10 . . 144.79(8)
N3 Y2 O10 . . 137.84(8)
C22 Y2 O10 . . 119.18(9)
O10 Y2 C35 2_767 . 101.03(11)
O12 Y2 C35 2_667 . 69.16(9)
O11 Y2 C35 1_655 . 80.16(9)
O7 Y2 C35 . . 99.85(10)
O9 Y2 C35 . . 23.74(10)
O8 Y2 C35 . . 92.24(10)
N4 Y2 C35 . . 154.55(9)
N3 Y2 C35 . . 142.85(9)
C22 Y2 C35 . . 95.17(11)
O10 Y2 C35 . . 24.90(9)
O10 Y2 Y2 2_767 2_767 43.19(7)
O12 Y2 Y2 2_667 2_767 67.34(7)
O11 Y2 Y2 1_655 2_767 67.20(6)
O7 Y2 Y2 . 2_767 151.36(6)
O9 Y2 Y2 . 2_767 81.74(7)
O8 Y2 Y2 . 2_767 135.85(7)
N4 Y2 Y2 . 2_767 121.33(8)
N3 Y2 Y2 . 2_767 113.30(7)
C22 Y2 Y2 . 2_767 152.26(8)
O10 Y2 Y2 . 2_767 33.38(6)
C35 Y2 Y2 . 2_767 57.99(8)
C1 O1 Y1 . 2_656 132.1(2)
C1 O2 Y1 . 1_455 135.6(2)
O2 C1 O1 . . 126.3(3)
O2 C1 C2 . . 117.9(3)
O1 C1 C2 . . 115.8(3)
C1 C2 C3 . . 116.5(3)
C1 C2 H2A . . 108.2
C3 C2 H2A . . 108.2
C1 C2 H2B . . 108.2
C3 C2 H2B . . 108.2
H2A C2 H2B . . 107.3
C2 C3 C4 . . 111.6(3)
C2 C3 H3A . . 109.3
C4 C3 H3A . . 109.3
C2 C3 H3B . . 109.3
C4 C3 H3B . . 109.3
H3A C3 H3B . . 108.0
C5 C4 C3 . . 115.7(3)
C5 C4 H4A . . 108.4
C3 C4 H4A . . 108.4
C5 C4 H4B . . 108.4
C3 C4 H4B . . 108.4
H4A C4 H4B . . 107.4
O4 C5 O3 . . 121.0(3)
O4 C5 C4 . . 118.8(3)
O3 C5 C4 . . 120.2(3)
O4 C5 Y1 . . 62.0(2)
O3 C5 Y1 . . 58.93(19)
C4 C5 Y1 . . 178.2(3)
C5 O3 Y1 . . 94.2(2)
C5 O4 Y1 . . 91.1(2)
N2 C6 C7 . . 123.8(4)
N2 C6 H6A . . 118.1
C7 C6 H6A . . 118.1
C8 C7 C6 . . 119.0(4)
C8 C7 H7A . . 120.5
C6 C7 H7A . . 120.5
C7 C8 C9 . . 120.1(4)
C7 C8 H8A . . 120.0
C9 C8 H8A . . 120.0
C8 C9 C17 . . 117.0(4)
C8 C9 C10 . . 124.1(4)
C17 C9 C10 . . 118.8(4)
C11 C10 C9 . . 121.6(4)
C11 C10 H10A . . 119.2
C9 C10 H10A . . 119.2
C10 C11 C12 . . 120.9(4)
C10 C11 H11A . . 119.6
C12 C11 H11A . . 119.6
C13 C12 C16 . . 117.0(4)
C13 C12 C11 . . 123.2(4)
C16 C12 C11 . . 119.7(4)
C14 C13 C12 . . 120.3(4)
C14 C13 H13A . . 119.9
C12 C13 H13A . . 119.9
C13 C14 C15 . . 118.6(4)
C13 C14 H14A . . 120.7
C15 C14 H14A . . 120.7
N1 C15 C14 . . 123.6(4)
N1 C15 H15A . . 118.2
C14 C15 H15A . . 118.2
N1 C16 C12 . . 122.6(4)
N1 C16 C17 . . 118.5(3)
C12 C16 C17 . . 118.9(3)
N2 C17 C9 . . 122.3(4)
N2 C17 C16 . . 117.5(3)
C9 C17 C16 . . 120.1(4)
C15 N1 C16 . . 117.8(3)
C15 N1 Y1 . . 123.8(2)
C16 N1 Y1 . . 118.3(2)
C6 N2 C17 . . 117.9(3)
C6 N2 Y1 . . 121.5(3)
C17 N2 Y1 . . 120.1(2)
C18 O5 Y1 . . 96.2(2)
C18 O6 Y1 . 2_756 160.8(2)
C18 O6 Y1 . . 91.13(19)
Y1 O6 Y1 2_756 . 107.71(10)
O5 C18 O6 . . 120.5(3)
O5 C18 C19 . . 121.3(3)
O6 C18 C19 . . 118.1(3)
O5 C18 Y1 . . 58.08(18)
O6 C18 Y1 . . 62.51(17)
C19 C18 Y1 . . 175.0(2)
C18 C19 C20 . . 115.8(3)
C18 C19 H19A . . 108.3
C20 C19 H19A . . 108.3
C18 C19 H19B . . 108.3
C20 C19 H19B . . 108.3
H19A C19 H19B . . 107.4
C19 C20 C21 . . 113.9(3)
C19 C20 H20A . . 108.8
C21 C20 H20A . . 108.8
C19 C20 H20B . . 108.8
C21 C20 H20B . . 108.8
H20A C20 H20B . . 107.7
C22 C21 C20 . . 114.2(3)
C22 C21 H21A . . 108.7
C20 C21 H21A . . 108.7
C22 C21 H21B . . 108.7
C20 C21 H21B . . 108.7
H21A C21 H21B . . 107.6
O8 C22 O7 . . 121.1(4)
O8 C22 C21 . . 119.6(3)
O7 C22 C21 . . 119.3(3)
O8 C22 Y2 . . 61.55(19)
O7 C22 Y2 . . 59.85(19)
C21 C22 Y2 . . 174.3(3)
C22 O7 Y2 . . 92.8(2)
C22 O8 Y2 . . 91.2(2)
C32 N3 C33 . . 116.5(3)
C32 N3 Y2 . . 123.9(2)
C33 N3 Y2 . . 119.5(2)
C23 N4 C34 . . 117.6(3)
C23 N4 Y2 . . 120.4(2)
C34 N4 Y2 . . 122.0(2)
N4 C23 C24 . . 124.2(4)
N4 C23 H23A . . 117.9
C24 C23 H23A . . 117.9
C25 C24 C23 . . 118.5(4)
C25 C24 H24A . . 120.7
C23 C24 H24A . . 120.7
C24 C25 C26 . . 120.5(4)
C24 C25 H25A . . 119.8
C26 C25 H25A . . 119.8
C25 C26 C27 . . 124.3(4)
C25 C26 C34 . . 116.9(4)
C27 C26 C34 . . 118.8(4)
C28 C27 C26 . . 121.9(4)
C28 C27 H27A . . 119.0
C26 C27 H27A . . 119.0
C27 C28 C29 . . 121.2(4)
C27 C28 H28A . . 119.4
C29 C28 H28A . . 119.4
C33 C29 C30 . . 118.2(4)
C33 C29 C28 . . 118.9(4)
C30 C29 C28 . . 122.9(4)
C31 C30 C29 . . 119.2(4)
C31 C30 H30A . . 120.4
C29 C30 H30A . . 120.4
C30 C31 C32 . . 118.9(4)
C30 C31 H31A . . 120.6
C32 C31 H31A . . 120.6
N3 C32 C31 . . 124.4(4)
N3 C32 H32A . . 117.8
C31 C32 H32A . . 117.8
N3 C33 C29 . . 122.8(3)
N3 C33 C34 . . 117.1(3)
C29 C33 C34 . . 120.1(3)
N4 C34 C26 . . 122.2(3)
N4 C34 C33 . . 118.7(3)
C26 C34 C33 . . 119.1(4)
C35 O9 Y2 . . 105.6(2)
C35 O10 Y2 . 2_767 166.4(2)
C35 O10 Y2 . . 84.7(2)
Y2 O10 Y2 2_767 . 103.43(10)
O9 C35 O10 . . 120.7(3)
O9 C35 C36 . . 120.1(3)
O10 C35 C36 . . 119.2(3)
O9 C35 Y2 . . 50.68(18)
O10 C35 Y2 . . 70.3(2)
C36 C35 Y2 . . 167.8(3)
C35 C36 C37 . . 109.4(3)
C35 C36 H36A . . 109.8
C37 C36 H36A . . 109.8
C35 C36 H36B . . 109.8
C37 C36 H36B . . 109.8
H36A C36 H36B . . 108.2
C38 C37 C36 . . 115.1(3)
C38 C37 H37A . . 108.5
C36 C37 H37A . . 108.5
C38 C37 H37B . . 108.5
C36 C37 H37B . . 108.5
H37A C37 H37B . . 107.5
C39 C38 C37 . . 111.0(3)
C39 C38 H38A . . 109.4
C37 C38 H38A . . 109.4
C39 C38 H38B . . 109.4
C37 C38 H38B . . 109.4
H38A C38 H38B . . 108.0
O11 C39 O12 . . 126.0(3)
O11 C39 C38 . . 117.4(3)
O12 C39 C38 . . 116.6(3)
C39 O11 Y2 . 1_455 138.4(2)
C39 O12 Y2 . 2_667 138.6(2)

loop_
_geom_bond_atom_site_label_1
_geom_bond_atom_site_label_2
_geom_bond_site_symmetry_2
_geom_bond_distance
_geom_bond_publ_flag
Y1 O2 1_655 2.314(2) y
Y1 O1 2_656 2.314(2) y
Y1 O6 2_756 2.315(2) y
Y1 O3 . 2.386(2) y
Y1 O5 . 2.441(3) y
Y1 O4 . 2.455(3) y
Y1 O6 . 2.537(2) y
Y1 N2 . 2.538(3) y
Y1 N1 . 2.592(3) y
Y1 C5 . 2.779(4) ?
Y1 C18 . 2.859(4) ?
Y1 Y1 2_756 3.9205(15) ?
Y2 O10 2_767 2.269(3) y
Y2 O12 2_667 2.317(2) y
Y2 O11 1_655 2.329(2) y
Y2 O7 . 2.375(3) y
Y2 O9 . 2.397(3) y
Y2 O8 . 2.413(3) y
Y2 N4 . 2.570(3) y
Y2 N3 . 2.649(3) y
Y2 C22 . 2.744(4) ?
Y2 O10 . 2.823(3) y
Y2 C35 . 2.985(4) ?
O1 C1 . 1.264(4) ?
O1 Y1 2_656 2.314(2) ?
O2 C1 . 1.255(4) ?
O2 Y1 1_455 2.314(2) ?
C1 C2 . 1.507(4) ?
C2 C3 . 1.508(5) ?
C2 H2A . 0.9700 ?
C2 H2B . 0.9700 ?
C3 C4 . 1.525(4) ?
C3 H3A . 0.9700 ?
C3 H3B . 0.9700 ?
C4 C5 . 1.510(5) ?
C4 H4A . 0.9700 ?
C4 H4B . 0.9700 ?
C5 O4 . 1.254(4) ?
C5 O3 . 1.261(4) ?
C6 N2 . 1.314(5) ?
C6 C7 . 1.392(6) ?
C6 H6A . 0.9300 ?
C7 C8 . 1.354(7) ?
C7 H7A . 0.9300 ?
C8 C9 . 1.406(6) ?
C8 H8A . 0.9300 ?
C9 C17 . 1.411(5) ?
C9 C10 . 1.427(6) ?
C10 C11 . 1.343(6) ?
C10 H10A . 0.9300 ?
C11 C12 . 1.424(6) ?
C11 H11A . 0.9300 ?
C12 C13 . 1.402(6) ?
C12 C16 . 1.416(5) ?
C13 C14 . 1.362(6) ?
C13 H13A . 0.9300 ?
C14 C15 . 1.400(5) ?
C14 H14A . 0.9300 ?
C15 N1 . 1.325(4) ?
C15 H15A . 0.9300 ?
C16 N1 . 1.358(4) ?
C16 C17 . 1.428(5) ?
C17 N2 . 1.366(5) ?
O5 C18 . 1.246(4) ?
O6 C18 . 1.270(4) ?
O6 Y1 2_756 2.315(2) ?
C18 C19 . 1.495(5) ?
C19 C20 . 1.505(5) ?
C19 H19A . 0.9700 ?
C19 H19B . 0.9700 ?
C20 C21 . 1.514(5) ?
C20 H20A . 0.9700 ?
C20 H20B . 0.9700 ?
C21 C22 . 1.509(5) ?
C21 H21A . 0.9700 ?
C21 H21B . 0.9700 ?
C22 O8 . 1.256(4) ?
C22 O7 . 1.260(4) ?
N3 C32 . 1.330(4) ?
N3 C33 . 1.367(4) ?
N4 C23 . 1.324(4) ?
N4 C34 . 1.352(4) ?
C23 C24 . 1.395(5) ?
C23 H23A . 0.9300 ?
C24 C25 . 1.351(6) ?
C24 H24A . 0.9300 ?
C25 C26 . 1.402(6) ?
C25 H25A . 0.9300 ?
C26 C27 . 1.416(6) ?
C26 C34 . 1.429(5) ?
C27 C28 . 1.337(6) ?
C27 H27A . 0.9300 ?
C28 C29 . 1.442(5) ?
C28 H28A . 0.9300 ?
C29 C33 . 1.396(5) ?
C29 C30 . 1.404(6) ?
C30 C31 . 1.359(6) ?
C30 H30A . 0.9300 ?
C31 C32 . 1.392(5) ?
C31 H31A . 0.9300 ?
C32 H32A . 0.9300 ?
C33 C34 . 1.438(5) ?
O9 C35 . 1.248(4) ?
O10 C35 . 1.262(4) ?
O10 Y2 2_767 2.269(3) ?
C35 C36 . 1.502(4) ?
C36 C37 . 1.526(4) ?
C36 H36A . 0.9700 ?
C36 H36B . 0.9700 ?
C37 C38 . 1.523(5) ?
C37 H37A . 0.9700 ?
C37 H37B . 0.9700 ?
C38 C39 . 1.522(4) ?
C38 H38A . 0.9700 ?
C38 H38B . 0.9700 ?
C39 O11 . 1.253(4) ?
C39 O12 . 1.261(4) ?
O11 Y2 1_455 2.329(2) ?
O12 Y2 2_667 2.317(2) ?
